data_7215698
loop_
_publ_author_name
'He, Yuan-Chun'
'Guo, Jiao'
'Zhang, Hong-Mei'
'Yang, Jin'
'Liu, Ying-Ying'
'Ma, Jian-Fang'

_publ_section_title
;
 Syntheses of two coordination polymers with rutile-type topology and the
 single-crystal-to-single-crystal transformation of Mg(ii) complex induced
 by methanol
;
_journal_issue 20
_journal_name_full CrystEngComm
_journal_page_first 4210
_journal_paper_doi 10.1039/c3ce42660b
_journal_volume 16
_journal_year 2014
_chemical_formula_moiety 'C16 H24 Mg N2 O8'
_chemical_formula_sum 'C16 H24 Mg N2 O8'
_chemical_formula_weight 396.68
_chemical_name_systematic
;
 ?
;
_space_group_IT_number 2
_symmetry_cell_setting triclinic
_symmetry_space_group_name_Hall '-P 1'
_symmetry_space_group_name_H-M 'P -1'
_atom_sites_solution_hydrogens geom
_atom_sites_solution_primary direct
_atom_sites_solution_secondary difmap
_audit_creation_method SHELXL-97
_cell_angle_alpha 84.34(3)
_cell_angle_beta 72.67(3)
_cell_angle_gamma 64.01(4)
_cell_formula_units_Z 1
_cell_length_a 7.699(3)
_cell_length_b 7.897(3)
_cell_length_c 9.378(3)
_cell_measurement_reflns_used 1361
_cell_measurement_temperature 293(2)
_cell_measurement_theta_max 29.1926
_cell_measurement_theta_min 2.8659
_cell_volume 488.9(4)
_computing_cell_refinement CrysAlis
_computing_data_collection 'CrysAlis (Oxford Diffraction, 2006)'
_computing_data_reduction CrysAlis
_computing_structure_refinement 'SHELXL-97 (Sheldrick, 2008)'
_computing_structure_solution 'SHELXS-97 (Sheldrick, 1997)'
_diffrn_ambient_temperature 293(2)
_diffrn_detector_area_resol_mean 10.0
_diffrn_measured_fraction_theta_full 0.998
_diffrn_measured_fraction_theta_max 0.848
_diffrn_measurement_device_type 'Oxford Diffraction Gemini R Ultra'
_diffrn_measurement_method '\w scan'
_diffrn_radiation_monochromator graphite
_diffrn_radiation_source 'fine-focus sealed tube'
_diffrn_radiation_type MoK\a
_diffrn_radiation_wavelength 0.71073
_diffrn_reflns_av_R_equivalents 0.0259
_diffrn_reflns_av_sigmaI/netI 0.0415
_diffrn_reflns_limit_h_max 7
_diffrn_reflns_limit_h_min -10
_diffrn_reflns_limit_k_max 10
_diffrn_reflns_limit_k_min -10
_diffrn_reflns_limit_l_max 11
_diffrn_reflns_limit_l_min -12
_diffrn_reflns_number 4080
_diffrn_reflns_theta_full 25.00
_diffrn_reflns_theta_max 29.26
_diffrn_reflns_theta_min 2.87
_exptl_absorpt_coefficient_mu 0.136
_exptl_absorpt_correction_T_max 0.9708
_exptl_absorpt_correction_T_min 0.9682
_exptl_absorpt_correction_type multi-scan
_exptl_crystal_colour colorless
_exptl_crystal_density_diffrn 1.347
_exptl_crystal_density_method 'not measured'
_exptl_crystal_description block
_exptl_crystal_F_000 210
_exptl_crystal_size_max 0.24
_exptl_crystal_size_mid 0.23
_exptl_crystal_size_min 0.22
_refine_diff_density_max 0.584
_refine_diff_density_min -0.306
_refine_diff_density_rms 0.052
_refine_ls_extinction_method none
_refine_ls_goodness_of_fit_ref 1.037
_refine_ls_hydrogen_treatment mixed
_refine_ls_matrix_type full
_refine_ls_number_parameters 132
_refine_ls_number_reflns 2257
_refine_ls_number_restraints 0
_refine_ls_restrained_S_all 1.037
_refine_ls_R_factor_all 0.0986
_refine_ls_R_factor_gt 0.0649
_refine_ls_shift/su_max 0.000
_refine_ls_shift/su_mean 0.000
_refine_ls_structure_factor_coef Fsqd
_refine_ls_weighting_details 'calc w=1/[\s^2^(Fo^2^)+(0.1014P)^2^+0.1615P] where P=(Fo^2^+2Fc^2^)/3'
_refine_ls_weighting_scheme calc
_refine_ls_wR_factor_gt 0.1756
_refine_ls_wR_factor_ref 0.2124
_reflns_number_gt 1444
_reflns_number_total 2257
_reflns_threshold_expression >2\s(I)
_cod_data_source_file c3ce42660b2.cif
_cod_data_source_block 3
_cod_original_cell_volume 488.9(3)
_cod_database_code 7215698

loop_
_symmetry_equiv_pos_as_xyz
'x, y, z'
'-x, -y, -z'

loop_
_atom_site_label
_atom_site_type_symbol
_atom_site_fract_x
_atom_site_fract_y
_atom_site_fract_z
_atom_site_U_iso_or_equiv
_atom_site_adp_type
_atom_site_occupancy
_atom_site_symmetry_multiplicity
_atom_site_calc_flag
_atom_site_refinement_flags
Mg1 Mg 0.0000 0.0000 0.0000 0.0513(4) Uani 1 2 d S
C1 C 0.3586(4) -0.2172(4) -0.2567(3) 0.0527(7) Uani 1 1 d .
C2 C 0.5478(4) -0.2184(4) -0.3666(3) 0.0500(7) Uani 1 1 d .
C3 C 0.6534(4) -0.3439(4) -0.4870(3) 0.0663(9) Uani 1 1 d .
H3 H 0.6148 -0.4362 -0.5004 0.080 Uiso 1 1 calc R
C4 C 0.8181(5) -0.3296(5) -0.5875(3) 0.0742(10) Uani 1 1 d .
H4 H 0.8890 -0.4149 -0.6688 0.089 Uiso 1 1 calc R
C5 C 0.7815(5) -0.0877(5) -0.4572(3) 0.0705(9) Uani 1 1 d .
H5 H 0.8268 -0.0002 -0.4444 0.085 Uiso 1 1 calc R
C6 C 0.6145(4) -0.0892(4) -0.3517(3) 0.0578(7) Uani 1 1 d .
H6 H 0.5477 -0.0030 -0.2709 0.069 Uiso 1 1 calc R
C7 C 0.3136(5) -0.2976(5) 0.1533(4) 0.0772(10) Uani 1 1 d .
H7A H 0.3332 -0.3341 0.2501 0.116 Uiso 1 1 calc R
H7B H 0.4188 -0.2643 0.0943 0.116 Uiso 1 1 calc R
H7C H 0.3172 -0.4008 0.1044 0.116 Uiso 1 1 calc R
C8 C 0.1871(5) 0.2692(5) 0.0366(4) 0.0728(9) Uani 1 1 d .
H8A H 0.1441 0.3965 0.0690 0.109 Uiso 1 1 calc R
H8B H 0.2678 0.2494 -0.0658 0.109 Uiso 1 1 calc R
H8C H 0.2654 0.1836 0.0978 0.109 Uiso 1 1 calc R
N1 N 0.8811(4) -0.2039(4) -0.5758(3) 0.0702(8) Uani 1 1 d .
O1 O 0.2725(3) -0.0939(3) -0.1527(2) 0.0564(6) Uani 1 1 d .
O2 O 0.3024(4) -0.3329(3) -0.2775(3) 0.0847(9) Uani 1 1 d .
O3 O 0.1270(3) -0.1427(3) 0.1692(2) 0.0722(7) Uani 1 1 d .
H3A H 0.044(7) -0.172(6) 0.247(6) 0.124(16) Uiso 1 1 d .
O4 O 0.0204(3) 0.2377(3) 0.0494(3) 0.0788(8) Uani 1 1 d .
H4A H -0.071(6) 0.286(5) 0.136(5) 0.100(13) Uiso 1 1 d .

loop_
_atom_site_aniso_label
_atom_site_aniso_U_11
_atom_site_aniso_U_22
_atom_site_aniso_U_33
_atom_site_aniso_U_23
_atom_site_aniso_U_13
_atom_site_aniso_U_12
Mg1 0.0448(7) 0.0549(7) 0.0445(7) -0.0129(5) 0.0158(5) -0.0282(6)
C1 0.0447(13) 0.0590(15) 0.0418(13) -0.0076(11) 0.0082(11) -0.0225(12)
C2 0.0379(12) 0.0594(15) 0.0369(13) -0.0022(11) 0.0037(10) -0.0154(11)
C3 0.0545(17) 0.0720(18) 0.0514(16) -0.0147(14) 0.0116(13) -0.0221(14)
C4 0.0537(17) 0.090(2) 0.0454(16) -0.0154(15) 0.0152(13) -0.0161(17)
C5 0.0537(17) 0.097(2) 0.0544(17) -0.0024(16) 0.0071(13) -0.0401(17)
C6 0.0462(14) 0.0782(18) 0.0412(14) -0.0064(13) 0.0037(11) -0.0286(14)
C7 0.0524(17) 0.082(2) 0.073(2) -0.0005(17) 0.0038(15) -0.0207(16)
C8 0.0607(18) 0.078(2) 0.086(2) -0.0061(17) -0.0142(16) -0.0377(16)
N1 0.0462(13) 0.099(2) 0.0456(14) 0.0022(13) 0.0063(11) -0.0264(14)
O1 0.0480(10) 0.0640(11) 0.0445(10) -0.0129(8) 0.0165(8) -0.0287(9)
O2 0.0725(15) 0.0887(16) 0.0839(17) -0.0409(13) 0.0301(12) -0.0513(13)
O3 0.0489(11) 0.0883(15) 0.0525(12) 0.0048(11) 0.0108(9) -0.0223(11)
O4 0.0649(13) 0.0827(15) 0.0848(17) -0.0345(13) 0.0253(12) -0.0505(12)

loop_
_atom_type_symbol
_atom_type_description
_atom_type_scat_dispersion_real
_atom_type_scat_dispersion_imag
_atom_type_scat_source
C C 0.0033 0.0016 'International Tables Vol C Tables 4.2.6.8 and 6.1.1.4'
H H 0.0000 0.0000 'International Tables Vol C Tables 4.2.6.8 and 6.1.1.4'
N N 0.0061 0.0033 'International Tables Vol C Tables 4.2.6.8 and 6.1.1.4'
O O 0.0106 0.0060 'International Tables Vol C Tables 4.2.6.8 and 6.1.1.4'
Mg Mg 0.0486 0.0363 'International Tables Vol C Tables 4.2.6.8 and 6.1.1.4'

loop_
_geom_angle_atom_site_label_1
_geom_angle_atom_site_label_2
_geom_angle_atom_site_label_3
_geom_angle
_geom_angle_site_symmetry_1
_geom_angle_site_symmetry_3
O1 Mg1 O1 180.00(11) . 2
O1 Mg1 O4 91.76(9) . .
O1 Mg1 O4 88.24(9) 2 .
O1 Mg1 O4 88.24(9) . 2
O1 Mg1 O4 91.76(9) 2 2
O4 Mg1 O4 180.00(14) . 2
O1 Mg1 O3 91.67(9) . .
O1 Mg1 O3 88.33(9) 2 .
O4 Mg1 O3 90.65(11) . .
O4 Mg1 O3 89.35(11) 2 .
O1 Mg1 O3 88.33(9) . 2
O1 Mg1 O3 91.67(9) 2 2
O4 Mg1 O3 89.35(11) . 2
O4 Mg1 O3 90.65(11) 2 2
O3 Mg1 O3 180.00(15) . 2
O2 C1 O1 126.3(2) . .
O2 C1 C2 117.8(2) . .
O1 C1 C2 115.9(3) . .
C6 C2 C3 118.0(2) . .
C6 C2 C1 120.5(2) . .
C3 C2 C1 121.5(3) . .
C2 C3 C4 118.3(3) . .
C2 C3 H3 120.9 . .
C4 C3 H3 120.9 . .
N1 C4 C3 124.3(3) . .
N1 C4 H4 117.9 . .
C3 C4 H4 117.9 . .
N1 C5 C6 123.4(3) . .
N1 C5 H5 118.3 . .
C6 C5 H5 118.3 . .
C2 C6 C5 119.3(3) . .
C2 C6 H6 120.3 . .
C5 C6 H6 120.3 . .
O3 C7 H7A 109.5 . .
O3 C7 H7B 109.5 . .
H7A C7 H7B 109.5 . .
O3 C7 H7C 109.5 . .
H7A C7 H7C 109.5 . .
H7B C7 H7C 109.5 . .
O4 C8 H8A 109.5 . .
O4 C8 H8B 109.5 . .
H8A C8 H8B 109.5 . .
O4 C8 H8C 109.5 . .
H8A C8 H8C 109.5 . .
H8B C8 H8C 109.5 . .
C4 N1 C5 116.7(3) . .
C1 O1 Mg1 132.72(18) . .
C7 O3 Mg1 127.5(2) . .
C7 O3 H3A 103(3) . .
Mg1 O3 H3A 115(3) . .
C8 O4 Mg1 130.5(2) . .
C8 O4 H4A 110(3) . .
Mg1 O4 H4A 107(3) . .

loop_
_geom_bond_atom_site_label_1
_geom_bond_atom_site_label_2
_geom_bond_distance
_geom_bond_site_symmetry_2
Mg1 O1 2.0148(19) .
Mg1 O1 2.0148(19) 2
Mg1 O4 2.058(2) .
Mg1 O4 2.058(2) 2
Mg1 O3 2.086(2) .
Mg1 O3 2.086(2) 2
C1 O2 1.221(3) .
C1 O1 1.255(3) .
C1 C2 1.510(3) .
C2 C6 1.362(4) .
C2 C3 1.373(4) .
C3 C4 1.379(4) .
C3 H3 0.9300 .
C4 N1 1.307(4) .
C4 H4 0.9300 .
C5 N1 1.321(4) .
C5 C6 1.373(4) .
C5 H5 0.9300 .
C6 H6 0.9300 .
C7 O3 1.397(4) .
C7 H7A 0.9600 .
C7 H7B 0.9600 .
C7 H7C 0.9600 .
C8 O4 1.381(4) .
C8 H8A 0.9600 .
C8 H8B 0.9600 .
C8 H8C 0.9600 .
O3 H3A 0.90(5) .
O4 H4A 0.88(4) .

loop_
_geom_hbond_atom_site_label_D
_geom_hbond_atom_site_label_H
_geom_hbond_atom_site_label_A
_geom_hbond_distance_DH
_geom_hbond_distance_HA
_geom_hbond_distance_DA
_geom_hbond_angle_DHA
_geom_hbond_site_symmetry_A
O3 H3A N1 0.90(5) 1.83(5) 2.722(3) 170(4) 1_456

loop_
_geom_torsion_atom_site_label_1
_geom_torsion_atom_site_label_2
_geom_torsion_atom_site_label_3
_geom_torsion_atom_site_label_4
_geom_torsion
_geom_torsion_site_symmetry_1
O2 C1 C2 C6 178.0(3) .
O1 C1 C2 C6 -1.1(4) .
O2 C1 C2 C3 0.5(5) .
O1 C1 C2 C3 -178.6(3) .
C6 C2 C3 C4 -1.3(5) .
C1 C2 C3 C4 176.3(3) .
C2 C3 C4 N1 0.0(5) .
C3 C2 C6 C5 0.7(5) .
C1 C2 C6 C5 -176.9(3) .
N1 C5 C6 C2 1.2(5) .
C3 C4 N1 C5 1.9(5) .
C6 C5 N1 C4 -2.5(5) .
O2 C1 O1 Mg1 -11.0(5) .
C2 C1 O1 Mg1 168.05(18) .
O1 Mg1 O1 C1 108(100) 2
O4 Mg1 O1 C1 -163.9(3) .
O4 Mg1 O1 C1 16.1(3) 2
O3 Mg1 O1 C1 105.4(3) .
O3 Mg1 O1 C1 -74.6(3) 2
O1 Mg1 O3 C7 -21.8(3) .
O1 Mg1 O3 C7 158.2(3) 2
O4 Mg1 O3 C7 -113.6(3) .
O4 Mg1 O3 C7 66.4(3) 2
O3 Mg1 O3 C7 -18(100) 2
O1 Mg1 O4 C8 -26.1(3) .
O1 Mg1 O4 C8 153.9(3) 2
O4 Mg1 O4 C8 -142.5(3) 2
O3 Mg1 O4 C8 65.6(3) .
O3 Mg1 O4 C8 -114.4(3) 2
